data_1535817
loop_
_publ_author_name
'Nadezhina, T.N.'
'Sokolova, E.V.'
'Belakovskii, D.I.'

_publ_section_title
;
 Crystal structure of K (K0.58 Na0.42)2 Zn3 Mn1.5 Si12 O30: - a new
 natural representative of milarite structural type
;
_journal_name_full 'Doklady Akademii Nauk SSSR'
_journal_page_first 865
_journal_page_last 868
_journal_volume 313
_journal_year 1990
_chemical_formula_sum 'K2.16 Mn1.5 Na0.84 O30 Si12 Zn3'
_chemical_name_systematic 'K (K0.58 Na0.42 )2 Zn3 Mn1.5 (Si12 O30)'
_space_group_IT_number 184
_symmetry_space_group_name_Hall 'P 6 -2c'
_symmetry_space_group_name_H-M 'P 6 c c'
_cell_angle_alpha 90
_cell_angle_beta 90
_cell_angle_gamma 120
_cell_formula_units_Z 2
_cell_length_a 10.525
_cell_length_b 10.525
_cell_length_c 14.218
_cell_volume 1363.997
_citation_journal_id_ASTM DANKAS
_cod_data_source_file Nadezhina_DANKAS_1990_1069.cif
_cod_data_source_block K2.16Mn1.5Na0.84O30Si12Zn3
_cod_database_code 1535817

loop_
_symmetry_equiv_pos_as_xyz
x,y,z
x-y,x,z
-y,x-y,z
-x,-y,z
-x+y,-x,z
y,-x+y,z
y,x,z+1/2
-x+y,y,z+1/2
-x,-x+y,z+1/2
-y,-x,z+1/2
x-y,-y,z+1/2
x,x-y,z+1/2

loop_
_atom_site_label
_atom_site_type_symbol
_atom_site_fract_x
_atom_site_fract_y
_atom_site_fract_z
_atom_site_occupancy
_atom_site_U_iso_or_equiv
Mn1 Mn+2 0.3333 0.6667 0.2536 0.75 0.0
Si1 Si+4 0.3366 0.2394 0.3915 1 0.0
O3 O-2 0.138 0.481 0.335 1 0.0
O2 O-2 0.343 0.483 0.168 1 0.0
Zn1 Zn+2 0.5 0 0.25 1 0.0
Si2 Si+4 0.3284 0.0963 0.1166 1 0.0
O1 O-2 0.212 0.276 0.362 1 0.0
O4 O-2 0.2562 0.3659 0.001 1 0.0
K2 K+1 0.3333 0.6667 -0.003 0.58 0.0
O5 O-2 0.067 0.264 0.14 1 0.0
K1 K+1 0 0 0.25 1 0.0
Na1 Na+1 0.3333 0.6667 -0.003 0.42 0.0
